data_1553584
loop_
_publ_author_name
'Kazakova, Anna N.'
'Iakovenko, Roman O.'
'Boyarskaya, Irina A.'
'Ivanov, Alexander Yu.'
'Avdontceva, Margarita S.'
'Zolotarev, Andrei A.'
'Panikorovsky, Taras L.'
'Starova, Galina L.'
'Nenajdenko, Valentine G.'
'Vasilyev, Aleksander V.'

_publ_section_title
;
 Brominated CF3-allyl alcohols as multicentered electrophiles in TfOH
 promoted reactions with arenes
;
_journal_issue 2
_journal_name_full 'Organic Chemistry Frontiers'
_journal_page_first 255
_journal_paper_doi 10.1039/C6QO00643D
_journal_volume 4
_journal_year 2017
_chemical_formula_moiety 'C16 H11 Br2 F3'
_chemical_formula_sum 'C16 H11 Br2 F3'
_chemical_formula_weight 420.06
_space_group_crystal_system triclinic
_space_group_IT_number 2
_space_group_name_Hall '-P 1'
_space_group_name_H-M_alt 'P -1'
_atom_sites_solution_hydrogens geom
_atom_sites_solution_primary iterative
_audit_creation_date 2016-08-09
_audit_creation_method
;
Olex2 1.2
(compiled 2015.01.26 svn.r3150 for OlexSys, GUI svn.r4998)
;
_audit_update_record
;
2016-08-09 deposited with the CCDC.
2016-11-24 downloaded from the CCDC.
;
_cell_angle_alpha 97.673(2)
_cell_angle_beta 97.146(2)
_cell_angle_gamma 106.455(3)
_cell_formula_units_Z 4
_cell_length_a 7.1399(2)
_cell_length_b 9.7404(3)
_cell_length_c 22.8361(6)
_cell_measurement_reflns_used 16076
_cell_measurement_temperature 100(2)
_cell_measurement_theta_max 75.9650
_cell_measurement_theta_min 3.9550
_cell_volume 1487.32(8)
_computing_cell_refinement
;
CrysAlisPro, Agilent Technologies,
Version 1.171.36.32 (release 02-08-2013 CrysAlis171 .NET)
(compiled Aug  2 2013,16:46:58)
;
_computing_data_collection
;
CrysAlisPro, Agilent Technologies,
Version 1.171.36.32 (release 02-08-2013 CrysAlis171 .NET)
(compiled Aug  2 2013,16:46:58)
;
_computing_data_reduction
;
CrysAlisPro, Agilent Technologies,
Version 1.171.36.32 (release 02-08-2013 CrysAlis171 .NET)
(compiled Aug  2 2013,16:46:58)
;
_computing_molecular_graphics 'Olex2 (Dolomanov et al., 2009)'
_computing_publication_material 'Olex2 (Dolomanov et al., 2009)'
_computing_structure_refinement 'ShelXL (Sheldrick, 2008)'
_computing_structure_solution
;
Superflip (Palatinus & Chapuis, 2007;Palatinus & van der Lee, 2008;
Palatinus et al., 2012)
;
_diffrn_ambient_temperature 100(2)
_diffrn_detector_area_resol_mean 10.3829
_diffrn_measured_fraction_theta_full 1.000
_diffrn_measured_fraction_theta_max 1.000
_diffrn_measurement_details
;
#__ type_ start__ end____ width___ exp.time_
  1 omega    5.00   30.00   1.0000    1.0000
omega____ theta____ kappa____ phi______ frames
    -      -40.3787   33.0000  118.0000 25

#__ type_ start__ end____ width___ exp.time_
  2 omega  -50.00   36.00   1.0000    1.0000
omega____ theta____ kappa____ phi______ frames
    -      -40.3787   38.0000  -30.0000 86

#__ type_ start__ end____ width___ exp.time_
  3 omega  -62.00   33.00   1.0000    1.0000
omega____ theta____ kappa____ phi______ frames
    -      -40.3787   57.0000   60.0000 95

#__ type_ start__ end____ width___ exp.time_
  4 omega -112.00  -15.00   1.0000    1.0000
omega____ theta____ kappa____ phi______ frames
    -      -40.3787  -57.0000 -180.0000 97

#__ type_ start__ end____ width___ exp.time_
  5 omega   14.00   78.00   1.0000    1.0000
omega____ theta____ kappa____ phi______ frames
    -       40.3787  -99.0000  120.0000 64

#__ type_ start__ end____ width___ exp.time_
  6 omega   88.00  122.00   1.0000    1.0000
omega____ theta____ kappa____ phi______ frames
    -       40.3787  178.0000   30.0000 34

#__ type_ start__ end____ width___ exp.time_
  7 omega   38.00   88.00   1.0000    1.4400
omega____ theta____ kappa____ phi______ frames
    -      113.0000  -30.0000  150.0000 50

#__ type_ start__ end____ width___ exp.time_
  8 omega   82.00  139.00   1.0000    1.4400
omega____ theta____ kappa____ phi______ frames
    -      113.0000  -61.0000  150.0000 57

#__ type_ start__ end____ width___ exp.time_
  9 omega   74.00   99.00   1.0000    1.4400
omega____ theta____ kappa____ phi______ frames
    -      113.0000  -45.0000   30.0000 25

#__ type_ start__ end____ width___ exp.time_
 10 omega   84.00  155.00   1.0000    1.4400
omega____ theta____ kappa____ phi______ frames
    -      113.0000   61.0000   60.0000 71

#__ type_ start__ end____ width___ exp.time_
 11 omega  127.00  167.00   1.0000    1.4400
omega____ theta____ kappa____ phi______ frames
    -      113.0000   45.0000  -30.0000 40

#__ type_ start__ end____ width___ exp.time_
 12 omega   37.00   76.00   1.0000    1.4400
omega____ theta____ kappa____ phi______ frames
    -      113.0000  -30.0000  120.0000 39

#__ type_ start__ end____ width___ exp.time_
 13 omega   86.00  132.00   1.0000    1.4400
omega____ theta____ kappa____ phi______ frames
    -      113.0000   45.0000    0.0000 46

#__ type_ start__ end____ width___ exp.time_
 14 omega  125.00  177.00   1.0000    1.4400
omega____ theta____ kappa____ phi______ frames
    -      113.0000   15.0000  -60.0000 52

#__ type_ start__ end____ width___ exp.time_
 15 omega   85.00  113.00   1.0000    1.4400
omega____ theta____ kappa____ phi______ frames
    -      113.0000 -112.0000  -90.0000 28

#__ type_ start__ end____ width___ exp.time_
 16 omega  109.00  177.00   1.0000    1.4400
omega____ theta____ kappa____ phi______ frames
    -      113.0000   15.0000   30.0000 68

#__ type_ start__ end____ width___ exp.time_
 17 omega   89.00  115.00   1.0000    1.4400
omega____ theta____ kappa____ phi______ frames
    -      113.0000 -112.0000   30.0000 26

#__ type_ start__ end____ width___ exp.time_
 18 omega   36.00   61.00   1.0000    1.4400
omega____ theta____ kappa____ phi______ frames
    -      113.0000 -112.0000  120.0000 25

#__ type_ start__ end____ width___ exp.time_
 19 omega  112.00  138.00   1.0000    1.4400
omega____ theta____ kappa____ phi______ frames
    -      113.0000  112.0000 -120.0000 26

#__ type_ start__ end____ width___ exp.time_
 20 omega   40.00   94.00   1.0000    1.4400
omega____ theta____ kappa____ phi______ frames
    -      113.0000  -45.0000 -120.0000 54

#__ type_ start__ end____ width___ exp.time_
 21 omega   60.00   96.00   1.0000    1.4400
omega____ theta____ kappa____ phi______ frames
    -      113.0000  178.0000  150.0000 36

#__ type_ start__ end____ width___ exp.time_
 22 omega  115.00  145.00   1.0000    1.4400
omega____ theta____ kappa____ phi______ frames
    -      113.0000  178.0000  150.0000 30

#__ type_ start__ end____ width___ exp.time_
 23 omega   35.00   73.00   1.0000    1.4400
omega____ theta____ kappa____ phi______ frames
    -      113.0000 -112.0000  -90.0000 38

#__ type_ start__ end____ width___ exp.time_
 24 omega   38.00   65.00   1.0000    1.4400
omega____ theta____ kappa____ phi______ frames
    -      113.0000 -112.0000   90.0000 27

#__ type_ start__ end____ width___ exp.time_
 25 omega   69.00  114.00   1.0000    1.4400
omega____ theta____ kappa____ phi______ frames
    -      113.0000 -112.0000  -30.0000 45

#__ type_ start__ end____ width___ exp.time_
 26 omega   67.00  106.00   1.0000    1.4400
omega____ theta____ kappa____ phi______ frames
    -      113.0000  -95.0000 -180.0000 39

#__ type_ start__ end____ width___ exp.time_
 27 omega   36.00   90.00   1.0000    1.4400
omega____ theta____ kappa____ phi______ frames
    -      113.0000 -112.0000 -180.0000 54

#__ type_ start__ end____ width___ exp.time_
 28 omega   54.00   79.00   1.0000    1.4400
omega____ theta____ kappa____ phi______ frames
    -      113.0000   15.0000  -60.0000 25

#__ type_ start__ end____ width___ exp.time_
 29 omega   55.00   94.00   1.0000    1.4400
omega____ theta____ kappa____ phi______ frames
    -      113.0000  -45.0000  120.0000 39

#__ type_ start__ end____ width___ exp.time_
 30 omega   99.00  142.00   1.0000    1.4400
omega____ theta____ kappa____ phi______ frames
    -      113.0000  -61.0000 -120.0000 43

#__ type_ start__ end____ width___ exp.time_
 31 omega   58.00   84.00   1.0000    1.4400
omega____ theta____ kappa____ phi______ frames
    -      113.0000   15.0000   30.0000 26

#__ type_ start__ end____ width___ exp.time_
 32 omega   29.00   71.00   1.0000    1.4400
omega____ theta____ kappa____ phi______ frames
    -      113.0000  -95.0000  150.0000 42

#__ type_ start__ end____ width___ exp.time_
 33 omega   70.00  110.00   1.0000    1.4400
omega____ theta____ kappa____ phi______ frames
    -      113.0000  -90.0000   80.1221 40

#__ type_ start__ end____ width___ exp.time_
 34 omega   76.00  113.00   1.0000    1.4400
omega____ theta____ kappa____ phi______ frames
    -      113.0000 -112.0000   90.0000 37

#__ type_ start__ end____ width___ exp.time_
 35 omega  120.00  154.00   1.0000    1.4400
omega____ theta____ kappa____ phi______ frames
    -      113.0000   77.0000 -120.0000 34

#__ type_ start__ end____ width___ exp.time_
 36 omega   35.00   66.00   1.0000    1.4400
omega____ theta____ kappa____ phi______ frames
    -      113.0000  -30.0000 -120.0000 31

#__ type_ start__ end____ width___ exp.time_
 37 omega   55.00   80.00   1.0000    1.4400
omega____ theta____ kappa____ phi______ frames
    -      113.0000  -30.0000   30.0000 25

#__ type_ start__ end____ width___ exp.time_
 38 omega   45.00   73.00   1.0000    1.4400
omega____ theta____ kappa____ phi______ frames
    -      113.0000  -77.0000 -180.0000 28

#__ type_ start__ end____ width___ exp.time_
 39 omega   95.00  122.00   1.0000    1.4400
omega____ theta____ kappa____ phi______ frames
    -      113.0000  -77.0000 -180.0000 27

#__ type_ start__ end____ width___ exp.time_
 40 omega   71.00   98.00   1.0000    1.4400
omega____ theta____ kappa____ phi______ frames
    -      113.0000  -45.0000    0.0000 27

#__ type_ start__ end____ width___ exp.time_
 41 omega   80.00  105.00   1.0000    1.4400
omega____ theta____ kappa____ phi______ frames
    -      113.0000  -95.0000  -30.0000 25

#__ type_ start__ end____ width___ exp.time_
 42 omega   54.00  115.00   1.0000    1.4400
omega____ theta____ kappa____ phi______ frames
    -      113.0000 -112.0000  150.0000 61

#__ type_ start__ end____ width___ exp.time_
 43 omega  125.00  150.00   1.0000    1.4400
omega____ theta____ kappa____ phi______ frames
    -      113.0000  178.0000 -150.0000 25

#__ type_ start__ end____ width___ exp.time_
 44 omega  145.00  172.00   1.0000    1.4400
omega____ theta____ kappa____ phi______ frames
    -      113.0000   30.0000 -120.0000 27

#__ type_ start__ end____ width___ exp.time_
 45 omega   87.00  117.00   1.0000    1.4400
omega____ theta____ kappa____ phi______ frames
    -      113.0000  -61.0000  -60.0000 30

#__ type_ start__ end____ width___ exp.time_
 46 omega   32.00  107.00   1.0000    1.4400
omega____ theta____ kappa____ phi______ frames
    -      113.0000  -83.0000  -91.6540 75

#__ type_ start__ end____ width___ exp.time_
 47 omega -121.00    3.00   1.0000    1.0000
omega____ theta____ kappa____ phi______ frames
    -      -40.3787  -19.0000  -30.0000 124

#__ type_ start__ end____ width___ exp.time_
 48 omega  -61.00  -15.00   1.0000    1.0000
omega____ theta____ kappa____ phi______ frames
    -      -40.3787  -38.0000 -120.0000 46

#__ type_ start__ end____ width___ exp.time_
 49 omega  -93.00  -68.00   1.0000    1.0000
omega____ theta____ kappa____ phi______ frames
    -      -40.3787  -38.0000 -120.0000 25

#__ type_ start__ end____ width___ exp.time_
 50 omega   57.00  116.00   1.0000    1.0000
omega____ theta____ kappa____ phi______ frames
    -       40.3787  178.0000  -90.0000 59

#__ type_ start__ end____ width___ exp.time_
 51 omega   10.00   35.00   1.0000    1.0000
omega____ theta____ kappa____ phi______ frames
    -       44.0000   80.0000  -63.8689 25

#__ type_ start__ end____ width___ exp.time_
 52 omega    8.00   33.00   1.0000    1.0000
omega____ theta____ kappa____ phi______ frames
    -       44.0000   86.0000    5.8329 25

#__ type_ start__ end____ width___ exp.time_
 53 omega    7.00   32.00   1.0000    1.0000
omega____ theta____ kappa____ phi______ frames
    -       44.0000   87.0000  134.4845 25

#__ type_ start__ end____ width___ exp.time_
 54 omega   12.00   37.00   1.0000    1.0000
omega____ theta____ kappa____ phi______ frames
    -       48.0000   84.0000 -149.1265 25

#__ type_ start__ end____ width___ exp.time_
 55 omega   12.00   37.00   1.0000    1.0000
omega____ theta____ kappa____ phi______ frames
    -       48.0000   84.0000  -14.4003 25

#__ type_ start__ end____ width___ exp.time_
 56 omega   17.00   42.00   1.0000    1.0000
omega____ theta____ kappa____ phi______ frames
    -       52.0000   81.0000 -114.3568 25

#__ type_ start__ end____ width___ exp.time_
 57 omega   18.00   43.00   1.0000    1.0000
omega____ theta____ kappa____ phi______ frames
    -       52.0000   80.0000  -52.9147 25

#__ type_ start__ end____ width___ exp.time_
 58 omega   22.00   47.00   1.0000    1.0000
omega____ theta____ kappa____ phi______ frames
    -       56.0000   78.0000  151.6868 25

#__ type_ start__ end____ width___ exp.time_
 59 omega   23.00   48.00   1.0000    1.0000
omega____ theta____ kappa____ phi______ frames
    -       56.0000   78.0000   43.0875 25

#__ type_ start__ end____ width___ exp.time_
 60 omega   31.00   64.00   1.0000    1.0000
omega____ theta____ kappa____ phi______ frames
    -       64.0000   76.0000  -37.8219 33

#__ type_ start__ end____ width___ exp.time_
 61 omega   35.00   63.00   1.0000    1.0000
omega____ theta____ kappa____ phi______ frames
    -       68.0000   76.0000  -96.4991 28

#__ type_ start__ end____ width___ exp.time_
 62 omega   36.00   63.00   1.0000    1.0000
omega____ theta____ kappa____ phi______ frames
    -       68.0000   75.0000   98.6848 27

#__ type_ start__ end____ width___ exp.time_
 63 omega  106.00  133.00   1.0000    1.0000
omega____ theta____ kappa____ phi______ frames
    -       68.0000   76.0000  -96.4991 27

#__ type_ start__ end____ width___ exp.time_
 64 omega   35.00   62.00   1.0000    1.0000
omega____ theta____ kappa____ phi______ frames
    -       68.0000   76.0000  -68.6818 27

#__ type_ start__ end____ width___ exp.time_
 65 omega   35.00   63.00   1.0000    1.0000
omega____ theta____ kappa____ phi______ frames
    -       68.0000   75.0000   23.4880 28

#__ type_ start__ end____ width___ exp.time_
 66 omega  110.00  137.00   1.0000    1.0000
omega____ theta____ kappa____ phi______ frames
    -       68.0000   75.0000   23.4880 27

#__ type_ start__ end____ width___ exp.time_
 67 omega   35.00   61.00   1.0000    1.0000
omega____ theta____ kappa____ phi______ frames
    -       68.0000   76.0000  178.0113 26

#__ type_ start__ end____ width___ exp.time_
 68 omega   39.00   65.00   1.0000    1.0000
omega____ theta____ kappa____ phi______ frames
    -       72.0000   75.0000 -155.9476 26

#__ type_ start__ end____ width___ exp.time_
 69 omega   38.00   70.00   1.0000    1.0000
omega____ theta____ kappa____ phi______ frames
    -       72.0000   77.0000   60.7720 32

#__ type_ start__ end____ width___ exp.time_
 70 omega   40.00   75.00   1.0000    1.0000
omega____ theta____ kappa____ phi______ frames
    -       72.0000   72.0000 -115.3198 35

#__ type_ start__ end____ width___ exp.time_
 71 omega   38.00   67.00   1.0000    1.0000
omega____ theta____ kappa____ phi______ frames
    -       72.0000   77.0000  131.0625 29

#__ type_ start__ end____ width___ exp.time_
 72 omega   54.00   85.00   1.0000    1.4400
omega____ theta____ kappa____ phi______ frames
    -       84.0000   64.0000  -73.9210 31

#__ type_ start__ end____ width___ exp.time_
 73 omega   59.00   86.00   1.0000    1.4400
omega____ theta____ kappa____ phi______ frames
    -       88.0000   58.0000 -117.5758 27

#__ type_ start__ end____ width___ exp.time_
 74 omega   56.00   83.00   1.0000    1.4400
omega____ theta____ kappa____ phi______ frames
    -       88.0000   70.0000  -18.7294 27

#__ type_ start__ end____ width___ exp.time_
 75 omega   60.00   89.00   1.0000    1.4400
omega____ theta____ kappa____ phi______ frames
    -       88.0000   56.0000  108.5222 29

#__ type_ start__ end____ width___ exp.time_
 76 omega   61.00   89.00   1.0000    1.4400
omega____ theta____ kappa____ phi______ frames
    -       92.0000   66.0000   33.8229 28

#__ type_ start__ end____ width___ exp.time_
 77 omega   61.00   86.00   1.0000    1.4400
omega____ theta____ kappa____ phi______ frames
    -       92.0000   70.0000  156.7869 25

#__ type_ start__ end____ width___ exp.time_
 78 omega   80.00  111.00   1.0000    1.4400
omega____ theta____ kappa____ phi______ frames
    -      112.0000   69.0000 -119.9141 31

#__ type_ start__ end____ width___ exp.time_
 79 omega  134.00  167.00   1.0000    1.4400
omega____ theta____ kappa____ phi______ frames
    -      113.0000   61.0000 -150.0000 33

#__ type_ start__ end____ width___ exp.time_
 80 omega   84.00  121.00   1.0000    1.4400
omega____ theta____ kappa____ phi______ frames
    -      113.0000   61.0000  -90.0000 37

#__ type_ start__ end____ width___ exp.time_
 81 omega   87.00  119.00   1.0000    1.4400
omega____ theta____ kappa____ phi______ frames
    -      113.0000   61.0000 -150.0000 32

#__ type_ start__ end____ width___ exp.time_
 82 omega   79.00  106.00   1.0000    1.4400
omega____ theta____ kappa____ phi______ frames
    -      113.0000   77.0000    0.0000 27

#__ type_ start__ end____ width___ exp.time_
 83 omega  140.00  168.00   1.0000    1.4400
omega____ theta____ kappa____ phi______ frames
    -      113.0000   77.0000  120.0000 28

#__ type_ start__ end____ width___ exp.time_
 84 omega   80.00  105.00   1.0000    1.4400
omega____ theta____ kappa____ phi______ frames
    -      113.0000   77.0000  120.0000 25

#__ type_ start__ end____ width___ exp.time_
 85 omega   83.00  157.00   1.0000    1.4400
omega____ theta____ kappa____ phi______ frames
    -      113.0000   61.0000   90.0000 74

#__ type_ start__ end____ width___ exp.time_
 86 omega   87.00  169.00   1.0000    1.4400
omega____ theta____ kappa____ phi______ frames
    -      113.0000   61.0000  150.0000 82

#__ type_ start__ end____ width___ exp.time_
 87 omega   84.00  114.00   1.0000    1.4400
omega____ theta____ kappa____ phi______ frames
    -      113.0000   61.0000  -60.0000 30

#__ type_ start__ end____ width___ exp.time_
 88 omega   81.00  121.00   1.0000    1.4400
omega____ theta____ kappa____ phi______ frames
    -      113.0000   77.0000 -120.0000 40

#__ type_ start__ end____ width___ exp.time_
 89 omega   86.00  126.00   1.0000    1.4400
omega____ theta____ kappa____ phi______ frames
    -      113.0000   61.0000  120.0000 40

#__ type_ start__ end____ width___ exp.time_
 90 omega   80.00  105.00   1.0000    1.4400
omega____ theta____ kappa____ phi______ frames
    -      113.0000   77.0000  150.0000 25

#__ type_ start__ end____ width___ exp.time_
 91 omega  142.00  178.00   1.0000    1.4400
omega____ theta____ kappa____ phi______ frames
    -      113.0000   77.0000   90.0000 36

#__ type_ start__ end____ width___ exp.time_
 92 omega   85.00  163.00   1.0000    1.4400
omega____ theta____ kappa____ phi______ frames
    -      113.0000   61.0000 -180.0000 78

#__ type_ start__ end____ width___ exp.time_
 93 omega   80.00  121.00   1.0000    1.4400
omega____ theta____ kappa____ phi______ frames
    -      113.0000   77.0000   90.0000 41

#__ type_ start__ end____ width___ exp.time_
 94 omega  119.00  144.00   1.0000    1.4400
omega____ theta____ kappa____ phi______ frames
    -      113.0000   77.0000 -180.0000 25

#__ type_ start__ end____ width___ exp.time_
 95 omega  125.00  154.00   1.0000    1.4400
omega____ theta____ kappa____ phi______ frames
    -      113.0000   77.0000  150.0000 29

#__ type_ start__ end____ width___ exp.time_
 96 omega   80.00  109.00   1.0000    1.4400
omega____ theta____ kappa____ phi______ frames
    -      113.0000   77.0000 -150.0000 29

#__ type_ start__ end____ width___ exp.time_
 97 omega   79.00  108.00   1.0000    1.4400
omega____ theta____ kappa____ phi______ frames
    -      113.0000   77.0000 -180.0000 29

#__ type_ start__ end____ width___ exp.time_
 98 omega  141.00  167.00   1.0000    1.4400
omega____ theta____ kappa____ phi______ frames
    -      113.0000   77.0000   60.0000 26

#__ type_ start__ end____ width___ exp.time_
 99 omega   80.00  124.00   1.0000    1.4400
omega____ theta____ kappa____ phi______ frames
    -      113.0000   77.0000   60.0000 44

#__ type_ start__ end____ width___ exp.time_
100 omega   79.00  105.00   1.0000    1.4400
omega____ theta____ kappa____ phi______ frames
    -      113.0000   77.0000  -30.0000 26

#__ type_ start__ end____ width___ exp.time_
101 omega  115.00  155.00   1.0000    1.4400
omega____ theta____ kappa____ phi______ frames
    -      113.0000   77.0000   30.0000 40

#__ type_ start__ end____ width___ exp.time_
102 omega   79.00  104.00   1.0000    1.4400
omega____ theta____ kappa____ phi______ frames
    -      113.0000   77.0000   30.0000 25

#__ type_ start__ end____ width___ exp.time_
103 omega  139.00  165.00   1.0000    1.4400
omega____ theta____ kappa____ phi______ frames
    -      113.0000   61.0000    0.0000 26

#__ type_ start__ end____ width___ exp.time_
104 omega   83.00  110.00   1.0000    1.4400
omega____ theta____ kappa____ phi______ frames
    -      113.0000   61.0000    0.0000 27

#__ type_ start__ end____ width___ exp.time_
105 omega   79.00  119.00   1.0000    1.4400
omega____ theta____ kappa____ phi______ frames
    -      113.0000   77.0000  -90.0000 40

#__ type_ start__ end____ width___ exp.time_
106 omega  116.00  143.00   1.0000    1.4400
omega____ theta____ kappa____ phi______ frames
    -      113.0000   77.0000  -60.0000 27

#__ type_ start__ end____ width___ exp.time_
107 omega   79.00  107.00   1.0000    1.4400
omega____ theta____ kappa____ phi______ frames
    -      113.0000   77.0000  -60.0000 28
;
_diffrn_measurement_device_type 'SuperNova, Dual, Cu at zero, Atlas'
_diffrn_measurement_method '\w scans'
_diffrn_orient_matrix_UB_11 0.1863982000
_diffrn_orient_matrix_UB_12 0.0828748000
_diffrn_orient_matrix_UB_13 -0.0228947000
_diffrn_orient_matrix_UB_21 -0.1042950000
_diffrn_orient_matrix_UB_22 0.1100598000
_diffrn_orient_matrix_UB_23 -0.0183225000
_diffrn_orient_matrix_UB_31 0.0807142000
_diffrn_orient_matrix_UB_32 0.0953914000
_diffrn_orient_matrix_UB_33 0.0625528000
_diffrn_radiation_monochromator mirror
_diffrn_radiation_type CuK\a
_diffrn_radiation_wavelength 1.54184
_diffrn_reflns_av_R_equivalents 0.0832
_diffrn_reflns_av_unetI/netI 0.0397
_diffrn_reflns_Laue_measured_fraction_full 1.000
_diffrn_reflns_Laue_measured_fraction_max 1.000
_diffrn_reflns_limit_h_max 8
_diffrn_reflns_limit_h_min -8
_diffrn_reflns_limit_k_max 11
_diffrn_reflns_limit_k_min -11
_diffrn_reflns_limit_l_max 27
_diffrn_reflns_limit_l_min -27
_diffrn_reflns_number 33518
_diffrn_reflns_point_group_measured_fraction_full 1.000
_diffrn_reflns_point_group_measured_fraction_max 1.000
_diffrn_reflns_theta_full 67.684
_diffrn_reflns_theta_max 69.956
_diffrn_reflns_theta_min 3.965
_diffrn_source 'SuperNova (Cu) X-ray Source'
_exptl_absorpt_coefficient_mu 7.138
_exptl_absorpt_correction_T_max 1.00000
_exptl_absorpt_correction_T_min 0.05657
_exptl_absorpt_correction_type multi-scan
_exptl_absorpt_process_details
;
CrysAlisPro, Agilent Technologies,
Version 1.171.36.32 (release 02-08-2013 CrysAlis171 .NET)
(compiled Aug  2 2013,16:46:58)
Empirical absorption correction using spherical harmonics,
 implemented in SCALE3 ABSPACK scaling algorithm.
;
_exptl_crystal_colour 'translucent colorless'
_exptl_crystal_density_diffrn 1.876
_exptl_crystal_description prism
_exptl_crystal_F_000 816
_exptl_crystal_size_max 0.18
_exptl_crystal_size_mid 0.16
_exptl_crystal_size_min 0.14
_refine_diff_density_max 1.038
_refine_diff_density_min -0.789
_refine_diff_density_rms 0.160
_refine_ls_extinction_method none
_refine_ls_goodness_of_fit_ref 1.057
_refine_ls_hydrogen_treatment constr
_refine_ls_matrix_type full
_refine_ls_number_parameters 379
_refine_ls_number_reflns 5637
_refine_ls_number_restraints 0
_refine_ls_restrained_S_all 1.057
_refine_ls_R_factor_all 0.0498
_refine_ls_R_factor_gt 0.0469
_refine_ls_shift/su_max 0.002
_refine_ls_shift/su_mean 0.000
_refine_ls_structure_factor_coef Fsqd
_refine_ls_weighting_details 'w=1/[\s^2^(Fo^2^)+(0.0955P)^2^+0.1069P] where P=(Fo^2^+2Fc^2^)/3'
_refine_ls_weighting_scheme calc
_refine_ls_wR_factor_gt 0.1234
_refine_ls_wR_factor_ref 0.1276
_reflns_Friedel_coverage 0.000
_reflns_number_gt 5173
_reflns_number_total 5637
_reflns_threshold_expression 'I > 2\s(I)'
_cod_data_source_file c6qo00643d4.cif
_cod_data_source_block amp-1
_cod_depositor_comments
;

2022-05-15
Z value and formula fixed to values more according to usual
chemical conventions.                 miguel
;
_cod_original_formula_sum 'C32 H22 Br4 F6'
_cod_original_formula_weight 840.13
_cod_original_formula_moiety '2(C16 H11 Br2 F3)'
_cod_original_formula_units_Z 2
_cod_original_cell_volume 1487.30(8)
_cod_database_code 1553584
_chemical_oxdiff_formula 'O3 N3 C10 H4 Br2'
_shelx_space_group_comment
;
The symmetry employed for this shelxl refinement is uniquely defined
by the following loop, which should always be used as a source of
symmetry information in preference to the above space-group names.
They are only intended as comments.
;
_reflns_odcompleteness_completeness 94.21
_reflns_odcompleteness_iscentric 1
_reflns_odcompleteness_theta 80.95
_olex2_refinement_description
;
1. Fixed Uiso
 At 1.2 times of:
  All C(H) groups
2.a Ternary CH refined with riding coordinates:
 C2A(H2A), C2(H2)
2.b Aromatic/amide H refined with riding coordinates:
 C12A(H12A), C14(H14), C7(H7), C7A(H7A), C8A(H8A), C8(H8), C12(H12), C13(H13),
 C6(H6), C16(H16), C9(H9), C6A(H6A), C15(H15), C10(H10), C14A(H14A), C16A(H16A),
  C13A(H13A), C10A(H10A), C15A(H15A), C9A(H9A)
;
_shelx_shelxl_version_number 2014/7
_olex2_submission_special_instructions 'No special instructions were received'

loop_
_space_group_symop_operation_xyz
'x, y, z'
'-x, -y, -z'

loop_
_atom_site_label
_atom_site_type_symbol
_atom_site_fract_x
_atom_site_fract_y
_atom_site_fract_z
_atom_site_U_iso_or_equiv
_atom_site_adp_type
_atom_site_occupancy
_atom_site_site_symmetry_order
_atom_site_calc_flag
_atom_site_refinement_flags_posn
Br2A Br 0.25738(5) 0.35087(4) 0.65531(2) 0.03938(13) Uani 1 1 d .
Br1 Br 0.60143(5) 0.81799(4) 1.03044(2) 0.03988(13) Uani 1 1 d .
Br2 Br 0.81081(5) 0.99517(4) 0.93025(2) 0.03894(13) Uani 1 1 d .
Br1A Br 0.44697(5) 0.62157(4) 0.58438(2) 0.04423(14) Uani 1 1 d .
F1A F -0.2286(3) 0.4913(2) 0.74658(10) 0.0429(5) Uani 1 1 d .
F2 F 0.5541(4) 0.6221(3) 0.81429(12) 0.0559(6) Uani 1 1 d .
F3 F 0.7453(3) 0.8253(3) 0.80043(11) 0.0527(6) Uani 1 1 d .
F1 F 0.4621(3) 0.7293(3) 0.74430(10) 0.0490(5) Uani 1 1 d .
F3A F 0.0525(3) 0.6521(2) 0.75012(10) 0.0453(5) Uani 1 1 d .
F2A F 0.0413(3) 0.4352(3) 0.76275(10) 0.0463(5) Uani 1 1 d .
C4 C 0.4749(5) 0.7804(4) 0.94898(16) 0.0355(7) Uani 1 1 d .
C3A C 0.1290(5) 0.4921(3) 0.64224(15) 0.0328(6) Uani 1 1 d .
C3 C 0.5576(5) 0.8521(4) 0.90831(16) 0.0347(6) Uani 1 1 d .
C11A C -0.2179(5) 0.3208(3) 0.63699(15) 0.0343(7) Uani 1 1 d .
C4A C 0.2030(5) 0.6002(4) 0.61339(16) 0.0355(7) Uani 1 1 d .
C12A C -0.3205(5) 0.3027(4) 0.57949(17) 0.0390(7) Uani 1 1 d .
H12A H -0.2935 0.3790 0.5582 0.047 Uiso 1 1 calc R
C14 C 0.3236(6) 1.2133(4) 0.80194(19) 0.0466(8) Uani 1 1 d .
H14 H 0.2947 1.2974 0.7947 0.056 Uiso 1 1 calc R
C7 C -0.0790(6) 0.6053(5) 0.92569(19) 0.0457(8) Uani 1 1 d .
H7 H -0.1932 0.6336 0.9245 0.055 Uiso 1 1 calc R
C7A C -0.0680(6) 0.8145(4) 0.52872(18) 0.0436(8) Uani 1 1 d .
H7A H -0.1290 0.8103 0.4898 0.052 Uiso 1 1 calc R
C8A C -0.0633(6) 0.9264(4) 0.57451(19) 0.0445(8) Uani 1 1 d .
H8A H -0.1216 0.9972 0.5660 0.053 Uiso 1 1 calc R
C2A C -0.0699(5) 0.4700(4) 0.66327(16) 0.0356(7) Uani 1 1 d .
H2A H -0.1265 0.5399 0.6465 0.043 Uiso 1 1 calc R
C8 C -0.0935(6) 0.4593(4) 0.91748(18) 0.0458(8) Uani 1 1 d .
H8 H -0.2171 0.3895 0.9112 0.055 Uiso 1 1 calc R
C5A C 0.1102(5) 0.7136(4) 0.60021(17) 0.0369(7) Uani 1 1 d .
C12 C 0.2247(5) 0.9749(4) 0.82797(16) 0.0381(7) Uani 1 1 d .
H12 H 0.1279 0.8988 0.8375 0.046 Uiso 1 1 calc R
C13 C 0.1799(6) 1.0986(4) 0.81612(18) 0.0442(8) Uani 1 1 d .
H13 H 0.0530 1.1051 0.8176 0.053 Uiso 1 1 calc R
C1 C 0.5566(6) 0.7516(4) 0.80042(18) 0.0423(8) Uani 1 1 d .
C2 C 0.4555(5) 0.8277(4) 0.84389(16) 0.0368(7) Uani 1 1 d .
H2 H 0.3246 0.7579 0.8421 0.044 Uiso 1 1 calc R
C5 C 0.2773(5) 0.6680(4) 0.93732(16) 0.0362(7) Uani 1 1 d .
C6 C 0.1061(6) 0.7101(4) 0.93571(17) 0.0408(7) Uani 1 1 d .
H6 H 0.1154 0.8083 0.9413 0.049 Uiso 1 1 calc R
C16 C 0.5557(5) 1.0767(5) 0.81071(18) 0.0448(8) Uani 1 1 d .
H16 H 0.6822 1.0700 0.8086 0.054 Uiso 1 1 calc R
C9 C 0.0763(6) 0.4168(4) 0.91854(19) 0.0471(8) Uani 1 1 d .
H9 H 0.0660 0.3184 0.9126 0.057 Uiso 1 1 calc R
C6A C 0.0200(5) 0.7090(4) 0.54217(17) 0.0397(7) Uani 1 1 d .
H6A H 0.0182 0.6345 0.5118 0.048 Uiso 1 1 calc R
C1A C -0.0499(5) 0.5108(4) 0.73064(17) 0.0383(7) Uani 1 1 d .
C15 C 0.5095(6) 1.2004(5) 0.79879(19) 0.0486(9) Uani 1 1 d .
H15 H 0.6055 1.2758 0.7885 0.058 Uiso 1 1 calc R
C10 C 0.2615(6) 0.5202(4) 0.92837(18) 0.0438(8) Uani 1 1 d .
H10 H 0.3750 0.4911 0.9290 0.053 Uiso 1 1 calc R
C14A C -0.5059(6) 0.0574(4) 0.58407(19) 0.0446(8) Uani 1 1 d .
H14A H -0.6028 -0.0296 0.5666 0.054 Uiso 1 1 calc R
C16A C -0.2557(6) 0.2034(4) 0.66798(18) 0.0411(7) Uani 1 1 d .
H16A H -0.1834 0.2121 0.7058 0.049 Uiso 1 1 calc R
C11 C 0.4144(5) 0.9632(4) 0.82575(15) 0.0357(7) Uani 1 1 d .
C13A C -0.4632(5) 0.1720(4) 0.55324(18) 0.0422(8) Uani 1 1 d .
H13A H -0.5306 0.1615 0.5146 0.051 Uiso 1 1 calc R
C10A C 0.1149(5) 0.8271(4) 0.64547(18) 0.0401(7) Uani 1 1 d .
H10A H 0.1766 0.8320 0.6844 0.048 Uiso 1 1 calc R
C15A C -0.4023(6) 0.0736(4) 0.6416(2) 0.0466(8) Uani 1 1 d .
H15A H -0.4311 -0.0029 0.6628 0.056 Uiso 1 1 calc R
C9A C 0.0270(6) 0.9331(4) 0.63225(19) 0.0445(8) Uani 1 1 d .
H9A H 0.0293 1.0081 0.6624 0.053 Uiso 1 1 calc R

loop_
_atom_site_aniso_label
_atom_site_aniso_U_11
_atom_site_aniso_U_22
_atom_site_aniso_U_33
_atom_site_aniso_U_23
_atom_site_aniso_U_13
_atom_site_aniso_U_12
Br2A 0.0386(2) 0.0367(2) 0.0458(2) 0.01254(15) 0.01177(16) 0.01169(15)
Br1 0.0388(2) 0.0410(2) 0.0361(2) 0.00737(15) 0.00371(15) 0.00720(15)
Br2 0.0326(2) 0.0373(2) 0.0411(2) 0.00635(15) 0.00411(15) 0.00259(14)
Br1A 0.0387(2) 0.0470(2) 0.0523(3) 0.01926(17) 0.01844(17) 0.01222(16)
F1A 0.0400(11) 0.0396(10) 0.0462(12) 0.0056(9) 0.0167(9) 0.0048(8)
F2 0.0672(15) 0.0508(13) 0.0552(14) 0.0057(11) 0.0164(12) 0.0257(12)
F3 0.0330(10) 0.0642(14) 0.0525(13) -0.0061(11) 0.0089(9) 0.0086(10)
F1 0.0415(11) 0.0621(14) 0.0380(11) -0.0005(10) 0.0061(9) 0.0119(10)
F3A 0.0439(11) 0.0370(10) 0.0451(12) 0.0000(9) 0.0125(9) -0.0021(8)
F2A 0.0504(12) 0.0510(12) 0.0379(11) 0.0088(9) 0.0075(9) 0.0160(10)
C4 0.0322(16) 0.0333(15) 0.0384(17) 0.0042(13) 0.0036(13) 0.0079(13)
C3A 0.0327(15) 0.0315(15) 0.0339(16) 0.0056(12) 0.0068(12) 0.0088(12)
C3 0.0289(15) 0.0337(15) 0.0375(17) 0.0040(13) 0.0031(13) 0.0052(12)
C11A 0.0327(16) 0.0283(15) 0.0397(18) 0.0037(13) 0.0102(13) 0.0053(12)
C4A 0.0339(16) 0.0359(16) 0.0355(17) 0.0076(13) 0.0089(13) 0.0070(13)
C12A 0.0347(16) 0.0370(16) 0.0436(19) 0.0061(14) 0.0095(14) 0.0073(13)
C14 0.052(2) 0.043(2) 0.046(2) 0.0142(16) 0.0067(17) 0.0140(16)
C7 0.0357(18) 0.048(2) 0.049(2) 0.0071(16) 0.0070(15) 0.0075(15)
C7A 0.0432(19) 0.0440(19) 0.043(2) 0.0133(15) 0.0063(15) 0.0100(15)
C8A 0.0427(18) 0.0397(18) 0.054(2) 0.0163(16) 0.0136(16) 0.0110(15)
C2A 0.0334(16) 0.0305(15) 0.0412(18) 0.0090(13) 0.0084(13) 0.0052(12)
C8 0.0386(18) 0.044(2) 0.045(2) 0.0086(15) 0.0086(15) -0.0026(15)
C5A 0.0324(16) 0.0334(16) 0.0430(19) 0.0113(14) 0.0108(14) 0.0030(13)
C12 0.0330(16) 0.0395(17) 0.0365(17) 0.0051(13) 0.0045(13) 0.0040(13)
C13 0.0419(19) 0.0459(19) 0.044(2) 0.0077(15) 0.0072(15) 0.0130(15)
C1 0.0356(17) 0.0466(19) 0.0409(19) 0.0026(15) 0.0051(14) 0.0092(14)
C2 0.0345(16) 0.0369(16) 0.0355(17) 0.0043(13) 0.0059(13) 0.0062(13)
C5 0.0363(16) 0.0359(16) 0.0340(17) 0.0065(13) 0.0080(13) 0.0061(13)
C6 0.0393(18) 0.0428(18) 0.0392(18) 0.0075(14) 0.0075(14) 0.0104(15)
C16 0.0334(17) 0.054(2) 0.047(2) 0.0188(17) 0.0097(15) 0.0084(15)
C9 0.049(2) 0.0343(17) 0.053(2) 0.0068(15) 0.0107(17) 0.0041(15)
C6A 0.0380(17) 0.0381(17) 0.0401(19) 0.0077(14) 0.0078(14) 0.0063(14)
C1A 0.0357(16) 0.0338(16) 0.0409(19) 0.0055(13) 0.0110(14) 0.0022(13)
C15 0.048(2) 0.047(2) 0.051(2) 0.0208(17) 0.0116(17) 0.0073(16)
C10 0.0419(19) 0.0391(18) 0.051(2) 0.0116(15) 0.0103(16) 0.0096(15)
C14A 0.0369(18) 0.0353(17) 0.053(2) -0.0012(15) 0.0121(16) -0.0010(14)
C16A 0.0414(18) 0.0364(17) 0.0416(19) 0.0076(14) 0.0097(15) 0.0044(14)
C11 0.0345(16) 0.0373(17) 0.0330(16) 0.0067(13) 0.0053(13) 0.0075(13)
C13A 0.0351(17) 0.0425(18) 0.043(2) 0.0008(15) 0.0043(14) 0.0059(14)
C10A 0.0387(17) 0.0357(16) 0.0431(19) 0.0096(14) 0.0063(14) 0.0058(13)
C15A 0.050(2) 0.0335(17) 0.053(2) 0.0086(15) 0.0174(18) 0.0035(15)
C9A 0.0454(19) 0.0355(17) 0.052(2) 0.0085(15) 0.0142(16) 0.0082(14)

loop_
_atom_type_symbol
_atom_type_description
_atom_type_scat_dispersion_real
_atom_type_scat_dispersion_imag
_atom_type_scat_source
C C 0.0181 0.0091 'International Tables Vol C Tables 4.2.6.8 and 6.1.1.4'
H H 0.0000 0.0000 'International Tables Vol C Tables 4.2.6.8 and 6.1.1.4'
Br Br -0.6763 1.2805 'International Tables Vol C Tables 4.2.6.8 and 6.1.1.4'
F F 0.0727 0.0534 'International Tables Vol C Tables 4.2.6.8 and 6.1.1.4'

loop_
_geom_angle_atom_site_label_1
_geom_angle_atom_site_label_2
_geom_angle_atom_site_label_3
_geom_angle
C3 C4 Br1 121.9(3)
C3 C4 C5 125.2(3)
C5 C4 Br1 112.9(2)
C4A C3A Br2A 122.0(3)
C4A C3A C2A 121.9(3)
C2A C3A Br2A 116.1(2)
C4 C3 Br2 120.4(3)
C4 C3 C2 122.6(3)
C2 C3 Br2 117.0(2)
C12A C11A C2A 117.3(3)
C12A C11A C16A 119.1(3)
C16A C11A C2A 123.7(3)
C3A C4A Br1A 121.3(3)
C3A C4A C5A 125.5(3)
C5A C4A Br1A 113.2(2)
C11A C12A H12A 119.6
C11A C12A C13A 120.8(3)
C13A C12A H12A 119.6
C13 C14 H14 120.5
C15 C14 H14 120.5
C15 C14 C13 119.0(4)
C8 C7 H7 119.9
C8 C7 C6 120.1(4)
C6 C7 H7 119.9
C8A C7A H7A 120.5
C6A C7A H7A 120.5
C6A C7A C8A 119.1(4)
C7A C8A H8A 119.7
C9A C8A C7A 120.7(4)
C9A C8A H8A 119.7
C3A C2A C11A 113.0(3)
C3A C2A H2A 105.3
C11A C2A H2A 105.3
C1A C2A C3A 113.0(3)
C1A C2A C11A 113.7(3)
C1A C2A H2A 105.3
C7 C8 H8 120.0
C7 C8 C9 120.0(4)
C9 C8 H8 120.0
C6A C5A C4A 120.0(3)
C6A C5A C10A 119.2(3)
C10A C5A C4A 120.8(3)
C13 C12 H12 119.7
C13 C12 C11 120.6(3)
C11 C12 H12 119.7
C14 C13 H13 119.9
C12 C13 C14 120.3(4)
C12 C13 H13 119.9
F2 C1 C2 109.9(3)
F3 C1 F2 107.2(3)
F3 C1 C2 114.2(3)
F1 C1 F2 107.8(3)
F1 C1 F3 106.6(3)
F1 C1 C2 110.8(3)
C3 C2 C1 112.1(3)
C3 C2 H2 105.2
C3 C2 C11 113.4(3)
C1 C2 H2 105.2
C11 C2 C1 114.7(3)
C11 C2 H2 105.2
C6 C5 C4 119.9(3)
C6 C5 C10 119.5(3)
C10 C5 C4 120.6(3)
C7 C6 C5 120.1(4)
C7 C6 H6 120.0
C5 C6 H6 120.0
C15 C16 H16 119.9
C11 C16 H16 119.9
C11 C16 C15 120.3(3)
C8 C9 H9 119.8
C8 C9 C10 120.4(4)
C10 C9 H9 119.8
C7A C6A H6A 119.5
C5A C6A C7A 121.0(4)
C5A C6A H6A 119.5
F1A C1A F3A 106.6(3)
F1A C1A F2A 106.6(3)
F1A C1A C2A 110.5(3)
F3A C1A C2A 111.4(3)
F2A C1A F3A 106.3(3)
F2A C1A C2A 115.0(3)
C14 C15 C16 121.0(4)
C14 C15 H15 119.5
C16 C15 H15 119.5
C5 C10 H10 120.1
C9 C10 C5 119.9(4)
C9 C10 H10 120.1
C13A C14A H14A 120.4
C13A C14A C15A 119.2(3)
C15A C14A H14A 120.4
C11A C16A H16A 120.2
C15A C16A C11A 119.6(4)
C15A C16A H16A 120.2
C12 C11 C2 117.1(3)
C16 C11 C12 118.8(3)
C16 C11 C2 124.0(3)
C12A C13A H13A 119.7
C14A C13A C12A 120.6(4)
C14A C13A H13A 119.7
C5A C10A H10A 120.0
C9A C10A C5A 120.0(4)
C9A C10A H10A 120.0
C14A C15A C16A 120.7(4)
C14A C15A H15A 119.7
C16A C15A H15A 119.7
C8A C9A C10A 120.0(4)
C8A C9A H9A 120.0
C10A C9A H9A 120.0

loop_
_geom_bond_atom_site_label_1
_geom_bond_atom_site_label_2
_geom_bond_distance
Br2A C3A 1.891(3)
Br1 C4 1.903(4)
Br2 C3 1.904(3)
Br1A C4A 1.907(3)
F1A C1A 1.339(4)
F2 C1 1.337(5)
F3 C1 1.335(5)
F1 C1 1.331(5)
F3A C1A 1.347(4)
F2A C1A 1.342(4)
C4 C3 1.332(5)
C4 C5 1.488(5)
C3A C4A 1.334(5)
C3A C2A 1.522(4)
C3 C2 1.515(5)
C11A C12A 1.385(5)
C11A C2A 1.526(4)
C11A C16A 1.403(5)
C4A C5A 1.484(5)
C12A H12A 0.9300
C12A C13A 1.389(5)
C14 H14 0.9300
C14 C13 1.392(6)
C14 C15 1.378(6)
C7 H7 0.9300
C7 C8 1.382(6)
C7 C6 1.393(6)
C7A H7A 0.9300
C7A C8A 1.396(6)
C7A C6A 1.395(5)
C8A H8A 0.9300
C8A C9A 1.378(6)
C2A H2A 0.9800
C2A C1A 1.515(5)
C8 H8 0.9300
C8 C9 1.386(6)
C5A C6A 1.389(5)
C5A C10A 1.399(6)
C12 H12 0.9300
C12 C13 1.383(5)
C12 C11 1.397(5)
C13 H13 0.9300
C1 C2 1.530(5)
C2 H2 0.9800
C2 C11 1.527(5)
C5 C6 1.393(5)
C5 C10 1.397(5)
C6 H6 0.9300
C16 H16 0.9300
C16 C15 1.388(6)
C16 C11 1.383(5)
C9 H9 0.9300
C9 C10 1.387(6)
C6A H6A 0.9300
C15 H15 0.9300
C10 H10 0.9300
C14A H14A 0.9300
C14A C13A 1.380(6)
C14A C15A 1.392(6)
C16A H16A 0.9300
C16A C15A 1.395(6)
C13A H13A 0.9300
C10A H10A 0.9300
C10A C9A 1.398(5)
C15A H15A 0.9300
C9A H9A 0.9300
